data_7220051
loop_
_publ_author_name
'Ba, Junjun'
'Du, Shizhen'
'Yue, Erlin'
'Hu, Xinquan'
'Flisak, Zygmunt'
'Sun, Wen Hua'

_publ_section_title
;
 Constrained formation of
 2-(1-(arylimino)ethyl)-7-arylimino-6,6-dimethylcyclopentapyridines and
 their cobalt(II) chloride com-plexes: synthesis, characterization and
 ethylene polymerization
;
_journal_name_full 'RSC Adv.'
_journal_paper_doi 10.1039/C5RA04722F
_journal_year 2015
_chemical_formula_sum 'C28 H31 Cl2 Co N3'
_chemical_formula_weight 539.39
_chemical_name_systematic
; 
 ? 
;
_space_group_IT_number 19
_symmetry_cell_setting orthorhombic
_symmetry_space_group_name_Hall 'P 2ac 2ab'
_symmetry_space_group_name_H-M 'P 21 21 21'
_atom_sites_solution_hydrogens geom
_atom_sites_solution_primary direct
_atom_sites_solution_secondary difmap
_audit_creation_method SHELXL-97
_audit_update_record
;
2015-03-16 deposited with the CCDC.
2015-03-31 downloaded from the CCDC.
;
_cell_angle_alpha 90.00
_cell_angle_beta 90.00
_cell_angle_gamma 90.00
_cell_formula_units_Z 4
_cell_length_a 11.693(2)
_cell_length_b 14.583(3)
_cell_length_c 17.761(4)
_cell_measurement_temperature 173(2)
_cell_volume 3028.6(11)
_computing_cell_refinement 'CrystalClear (Rigaku Inc., 2007)'
_computing_data_collection 'CrystalClear (Rigaku Inc., 2007)'
_computing_data_reduction 'CrystalClear (Rigaku Inc., 2007)'
_computing_molecular_graphics 'XP in Siemens SHELXTL (Sheldrick, 1994)'
_computing_publication_material 'SHELX97 (Sheldrick, 1997)'
_computing_structure_refinement 'SHELXL-97 (Sheldrick, 1997)'
_computing_structure_solution 'SHELXS-97 (Sheldrick, 1990)'
_diffrn_ambient_temperature 173(2)
_diffrn_measured_fraction_theta_full 0.997
_diffrn_measured_fraction_theta_max 0.997
_diffrn_measurement_device_type 'Saturn724+ CCD'
_diffrn_measurement_method '\w scans at fixed \c = 45\%'
_diffrn_radiation_monochromator graphite
_diffrn_radiation_source 'sealed tube'
_diffrn_radiation_type MoK\a
_diffrn_radiation_wavelength 0.71073
_diffrn_reflns_av_R_equivalents 0.0252
_diffrn_reflns_av_sigmaI/netI 0.0737
_diffrn_reflns_limit_h_max 15
_diffrn_reflns_limit_h_min -14
_diffrn_reflns_limit_k_max 18
_diffrn_reflns_limit_k_min -18
_diffrn_reflns_limit_l_max 22
_diffrn_reflns_limit_l_min -23
_diffrn_reflns_number 19692
_diffrn_reflns_theta_full 27.47
_diffrn_reflns_theta_max 27.47
_diffrn_reflns_theta_min 1.81
_exptl_absorpt_coefficient_mu 0.762
_exptl_absorpt_correction_T_max 0.9048
_exptl_absorpt_correction_T_min 0.7591
_exptl_absorpt_correction_type multi-scan
_exptl_crystal_colour green
_exptl_crystal_density_diffrn 1.183
_exptl_crystal_density_method 'not measured'
_exptl_crystal_description block
_exptl_crystal_F_000 1124
_exptl_crystal_size_max 0.38
_exptl_crystal_size_mid 0.26
_exptl_crystal_size_min 0.13
_platon_squeeze_details ' ?'
_refine_diff_density_max 1.044
_refine_diff_density_min -0.557
_refine_diff_density_rms 0.124
_refine_ls_abs_structure_details 'Flack H D (1983), Acta Cryst. A39, 876-881'
_refine_ls_abs_structure_Flack 0.13(2)
_refine_ls_extinction_method none
_refine_ls_goodness_of_fit_ref 1.105
_refine_ls_hydrogen_treatment mixed
_refine_ls_matrix_type full
_refine_ls_number_parameters 314
_refine_ls_number_reflns 6890
_refine_ls_number_restraints 1
_refine_ls_restrained_S_all 1.105
_refine_ls_R_factor_all 0.0710
_refine_ls_R_factor_gt 0.0682
_refine_ls_shift/su_max 0.001
_refine_ls_shift/su_mean 0.000
_refine_ls_structure_factor_coef Fsqd
_refine_ls_weighting_details 'calc w=1/[\s^2^(Fo^2^)+(0.1115P)^2^+1.3437P] where P=(Fo^2^+2Fc^2^)/3'
_refine_ls_weighting_scheme calc
_refine_ls_wR_factor_gt 0.1863
_refine_ls_wR_factor_ref 0.1890
_reflns_number_gt 6389
_reflns_number_total 6890
_reflns_threshold_expression >2sigma(I)
_cod_data_source_file c5ra04722f2.cif
_cod_data_source_block Co1
_cod_original_cell_volume 3028.8(10)
_cod_original_sg_symbol_H-M P2(1)2(1)2(1)
_cod_database_code 7220051

loop_
_symmetry_equiv_pos_as_xyz
'x, y, z'
'-x+1/2, -y, z+1/2'
'-x, y+1/2, -z+1/2'
'x+1/2, -y+1/2, -z'

loop_
_atom_site_label
_atom_site_type_symbol
_atom_site_fract_x
_atom_site_fract_y
_atom_site_fract_z
_atom_site_U_iso_or_equiv
_atom_site_adp_type
_atom_site_occupancy
_atom_site_symmetry_multiplicity
_atom_site_calc_flag
_atom_site_refinement_flags
C12 C -0.2016(4) 0.6151(3) 0.7261(3) 0.0265(9) Uani 1 1 d .
H12A H -0.1626 0.5593 0.7091 0.040 Uiso 1 1 calc R
H12B H -0.2452 0.6414 0.6842 0.040 Uiso 1 1 calc R
H12C H -0.2537 0.6001 0.7675 0.040 Uiso 1 1 calc R
C11 C -0.1126(3) 0.6850(3) 0.7533(2) 0.0176(7) Uani 1 1 d .
C1 C -0.0367(4) 0.6557(3) 0.8169(2) 0.0190(7) Uani 1 1 d .
C2 C -0.0295(5) 0.5695(3) 0.8483(3) 0.0268(9) Uani 1 1 d .
H2 H -0.0799 0.5227 0.8316 0.032 Uiso 1 1 calc R
C3 C 0.0499(4) 0.5498(3) 0.9039(3) 0.0259(9) Uani 1 1 d .
H3 H 0.0563 0.4897 0.9239 0.031 Uiso 1 1 calc R
C8 C 0.1197(4) 0.6197(3) 0.9295(2) 0.0234(9) Uani 1 1 d .
C7 C 0.1084(3) 0.7044(3) 0.8958(2) 0.0183(8) Uani 1 1 d .
C4 C 0.2170(6) 0.6236(3) 0.9858(3) 0.0385(13) Uani 1 1 d .
H4A H 0.2816 0.5849 0.9687 0.046 Uiso 1 1 calc R
H4B H 0.1912 0.6012 1.0356 0.046 Uiso 1 1 calc R
C5 C 0.2548(4) 0.7266(3) 0.9911(2) 0.0232(9) Uani 1 1 d U
C6 C 0.1829(3) 0.7727(3) 0.9290(2) 0.0184(7) Uani 1 1 d .
C10 C 0.2212(5) 0.7682(4) 1.0685(3) 0.0344(11) Uani 1 1 d U
H10A H 0.1387 0.7612 1.0762 0.052 Uiso 1 1 calc R
H10B H 0.2413 0.8334 1.0694 0.052 Uiso 1 1 calc R
H10C H 0.2625 0.7361 1.1086 0.052 Uiso 1 1 calc R
C9 C 0.3834(4) 0.7333(4) 0.9786(3) 0.0354(11) Uani 1 1 d .
H9A H 0.4229 0.6920 1.0136 0.053 Uiso 1 1 calc R
H9B H 0.4085 0.7965 0.9876 0.053 Uiso 1 1 calc R
H9C H 0.4016 0.7158 0.9267 0.053 Uiso 1 1 calc R
C21 C 0.2483(4) 0.9297(3) 0.9290(2) 0.0209(8) Uani 1 1 d .
C22 C 0.3535(4) 0.9491(3) 0.8941(3) 0.0278(9) Uani 1 1 d .
C23 C 0.4140(5) 1.0284(4) 0.9195(3) 0.0356(11) Uani 1 1 d .
H23 H 0.4856 1.0431 0.8973 0.043 Uiso 1 1 calc R
C24 C 0.3727(5) 1.0822(4) 0.9737(3) 0.0400(12) Uani 1 1 d .
H24 H 0.4167 1.1330 0.9907 0.048 Uiso 1 1 calc R
C25 C 0.2670(4) 1.0656(4) 1.0056(3) 0.0309(10) Uani 1 1 d .
H25 H 0.2380 1.1064 1.0426 0.037 Uiso 1 1 calc R
C26 C 0.2032(4) 0.9905(3) 0.9846(2) 0.0225(8) Uani 1 1 d .
C28 C 0.3984(5) 0.8893(4) 0.8339(3) 0.0366(11) Uani 1 1 d .
H28A H 0.4701 0.8610 0.8507 0.055 Uiso 1 1 calc R
H28B H 0.4127 0.9259 0.7886 0.055 Uiso 1 1 calc R
H28C H 0.3424 0.8413 0.8226 0.055 Uiso 1 1 calc R
C27 C 0.0850(4) 0.9734(3) 1.0189(3) 0.0281(9) Uani 1 1 d .
H27A H 0.0276 0.9717 0.9788 0.042 Uiso 1 1 calc R
H27B H 0.0666 1.0228 1.0542 0.042 Uiso 1 1 calc R
H27C H 0.0853 0.9146 1.0457 0.042 Uiso 1 1 calc R
C13 C -0.1648(4) 0.7977(3) 0.6646(2) 0.0198(8) Uani 1 1 d .
C18 C -0.2618(4) 0.8525(3) 0.6746(2) 0.0212(8) Uani 1 1 d .
C17 C -0.3178(4) 0.8872(3) 0.6131(3) 0.0238(9) Uani 1 1 d .
H17 H -0.3848 0.9231 0.6198 0.029 Uiso 1 1 calc R
C16 C -0.2763(5) 0.8697(3) 0.5391(3) 0.0311(10) Uani 1 1 d .
H16 H -0.3120 0.8965 0.4964 0.037 Uiso 1 1 calc R
C15 C -0.1829(5) 0.8131(3) 0.5310(2) 0.0277(9) Uani 1 1 d .
H15 H -0.1577 0.7982 0.4817 0.033 Uiso 1 1 calc R
C14 C -0.1233(4) 0.7765(3) 0.5927(2) 0.0270(9) Uani 1 1 d .
C19 C -0.3084(4) 0.8698(3) 0.7553(3) 0.0285(10) Uani 1 1 d .
H19A H -0.3280 0.8111 0.7788 0.043 Uiso 1 1 calc R
H19B H -0.3769 0.9085 0.7525 0.043 Uiso 1 1 calc R
H19C H -0.2499 0.9009 0.7854 0.043 Uiso 1 1 calc R
C20 C -0.0207(5) 0.7121(3) 0.5810(3) 0.0331(10) Uani 1 1 d .
H20A H 0.0056 0.6892 0.6299 0.050 Uiso 1 1 calc R
H20B H 0.0415 0.7458 0.5564 0.050 Uiso 1 1 calc R
H20C H -0.0437 0.6604 0.5493 0.050 Uiso 1 1 calc R
Cl1 Cl -0.05722(10) 0.97244(8) 0.83277(7) 0.0328(3) Uani 1 1 d .
Cl2 Cl 0.16407(10) 0.86145(7) 0.69932(6) 0.0276(2) Uani 1 1 d .
Co1 Co 0.02864(5) 0.84666(4) 0.78813(3) 0.02072(16) Uani 1 1 d .
N1 N 0.0347(3) 0.7245(2) 0.84131(17) 0.0158(6) Uani 1 1 d .
N2 N 0.1798(3) 0.8556(2) 0.90178(18) 0.0178(6) Uani 1 1 d .
N3 N -0.1015(3) 0.7654(2) 0.72996(19) 0.0193(7) Uani 1 1 d .

loop_
_atom_site_aniso_label
_atom_site_aniso_U_11
_atom_site_aniso_U_22
_atom_site_aniso_U_33
_atom_site_aniso_U_23
_atom_site_aniso_U_13
_atom_site_aniso_U_12
C12 0.024(2) 0.0154(17) 0.040(3) -0.0041(16) -0.0086(19) -0.0079(16)
C11 0.0147(18) 0.0212(18) 0.0170(17) -0.0030(14) 0.0026(15) 0.0039(14)
C1 0.0215(19) 0.0168(17) 0.0188(16) -0.0091(13) -0.0006(15) -0.0022(17)
C2 0.036(2) 0.0136(17) 0.031(2) 0.0021(15) 0.003(2) -0.0015(18)
C3 0.028(2) 0.0193(19) 0.031(2) -0.0030(16) -0.0104(19) 0.0006(17)
C8 0.026(2) 0.0176(18) 0.026(2) 0.0091(15) -0.0021(18) 0.0024(16)
C7 0.0143(18) 0.0152(18) 0.0252(19) 0.0028(15) -0.0058(16) -0.0007(14)
C4 0.059(4) 0.018(2) 0.038(3) 0.0072(18) -0.023(3) -0.003(2)
C5 0.031(2) 0.0156(19) 0.0232(19) 0.0006(15) -0.0029(17) 0.0022(16)
C6 0.0163(18) 0.0184(17) 0.0207(17) 0.0002(14) -0.0011(15) -0.0034(15)
C10 0.038(3) 0.039(3) 0.026(2) 0.012(2) 0.000(2) 0.000(2)
C9 0.029(3) 0.049(3) 0.028(2) 0.009(2) -0.009(2) 0.010(2)
C21 0.018(2) 0.023(2) 0.0210(18) 0.0031(15) -0.0038(16) -0.0004(16)
C22 0.028(2) 0.024(2) 0.031(2) -0.0044(17) -0.0083(19) -0.0051(18)
C23 0.027(2) 0.033(2) 0.047(3) 0.008(2) -0.003(2) -0.008(2)
C24 0.028(3) 0.035(3) 0.057(3) -0.002(2) -0.015(2) -0.011(2)
C25 0.028(2) 0.029(2) 0.035(2) -0.0064(19) -0.002(2) -0.008(2)
C26 0.026(2) 0.024(2) 0.0171(17) -0.0009(15) -0.0004(16) 0.0040(17)
C28 0.028(2) 0.039(3) 0.042(3) -0.010(2) 0.009(2) 0.000(2)
C27 0.029(2) 0.028(2) 0.028(2) -0.0043(17) 0.0002(19) 0.0024(18)
C13 0.022(2) 0.0242(19) 0.0133(16) -0.0087(14) -0.0041(16) -0.0056(16)
C18 0.0186(19) 0.027(2) 0.0176(17) 0.0026(16) -0.0056(15) -0.0017(17)
C17 0.021(2) 0.0205(19) 0.030(2) 0.0051(16) -0.0060(17) 0.0021(16)
C16 0.036(3) 0.033(2) 0.024(2) 0.0039(18) -0.0087(19) -0.004(2)
C15 0.041(3) 0.0234(19) 0.0190(18) -0.0019(16) -0.0101(19) -0.0051(19)
C14 0.032(2) 0.026(2) 0.023(2) -0.0006(17) 0.0021(18) -0.0056(19)
C19 0.017(2) 0.040(3) 0.029(2) 0.0025(19) 0.0059(17) -0.0010(18)
C20 0.042(3) 0.033(2) 0.024(2) -0.0035(17) 0.000(2) 0.003(2)
Cl1 0.0274(6) 0.0291(5) 0.0420(6) -0.0081(5) -0.0067(5) 0.0075(4)
Cl2 0.0275(5) 0.0266(5) 0.0285(5) 0.0054(4) 0.0078(4) 0.0015(4)
Co1 0.0219(3) 0.0151(2) 0.0251(3) 0.0015(2) 0.0038(2) 0.0010(2)
N1 0.0175(16) 0.0135(14) 0.0164(14) -0.0015(11) -0.0054(13) -0.0048(13)
N2 0.0176(15) 0.0185(15) 0.0172(14) -0.0010(12) 0.0003(12) 0.0054(13)
N3 0.0189(16) 0.0183(15) 0.0206(16) -0.0073(13) -0.0045(13) 0.0041(13)

loop_
_atom_type_symbol
_atom_type_description
_atom_type_scat_dispersion_real
_atom_type_scat_dispersion_imag
_atom_type_scat_source
C C 0.0033 0.0016 'International Tables Vol C Tables 4.2.6.8 and 6.1.1.4'
H H 0.0000 0.0000 'International Tables Vol C Tables 4.2.6.8 and 6.1.1.4'
N N 0.0061 0.0033 'International Tables Vol C Tables 4.2.6.8 and 6.1.1.4'
Cl Cl 0.1484 0.1585 'International Tables Vol C Tables 4.2.6.8 and 6.1.1.4'
Co Co 0.3494 0.9721 'International Tables Vol C Tables 4.2.6.8 and 6.1.1.4'

loop_
_geom_angle_atom_site_label_1
_geom_angle_atom_site_label_2
_geom_angle_atom_site_label_3
_geom_angle
C11 C12 H12A 109.5
C11 C12 H12B 109.5
H12A C12 H12B 109.5
C11 C12 H12C 109.5
H12A C12 H12C 109.5
H12B C12 H12C 109.5
N3 C11 C1 117.1(4)
N3 C11 C12 126.0(4)
C1 C11 C12 116.7(4)
N1 C1 C2 120.0(4)
N1 C1 C11 112.9(3)
C2 C1 C11 127.0(4)
C1 C2 C3 121.3(4)
C1 C2 H2 119.3
C3 C2 H2 119.3
C2 C3 C8 118.5(4)
C2 C3 H3 120.8
C8 C3 H3 120.8
C7 C8 C3 117.5(4)
C7 C8 C4 108.9(4)
C3 C8 C4 133.4(4)
N1 C7 C8 125.1(4)
N1 C7 C6 122.3(3)
C8 C7 C6 112.5(4)
C8 C4 C5 106.7(4)
C8 C4 H4A 110.4
C5 C4 H4A 110.4
C8 C4 H4B 110.4
C5 C4 H4B 110.4
H4A C4 H4B 108.6
C9 C5 C6 114.0(4)
C9 C5 C10 110.6(4)
C6 C5 C10 108.9(4)
C9 C5 C4 109.4(4)
C6 C5 C4 102.8(3)
C10 C5 C4 110.8(4)
N2 C6 C7 118.1(4)
N2 C6 C5 133.4(4)
C7 C6 C5 108.6(3)
C5 C10 H10A 109.5
C5 C10 H10B 109.5
H10A C10 H10B 109.5
C5 C10 H10C 109.5
H10A C10 H10C 109.5
H10B C10 H10C 109.5
C5 C9 H9A 109.5
C5 C9 H9B 109.5
H9A C9 H9B 109.5
C5 C9 H9C 109.5
H9A C9 H9C 109.5
H9B C9 H9C 109.5
C22 C21 C26 120.2(4)
C22 C21 N2 119.5(4)
C26 C21 N2 119.8(4)
C21 C22 C23 117.1(4)
C21 C22 C28 120.8(4)
C23 C22 C28 122.1(5)
C24 C23 C22 121.7(5)
C24 C23 H23 119.1
C22 C23 H23 119.1
C23 C24 C25 121.1(5)
C23 C24 H24 119.4
C25 C24 H24 119.4
C26 C25 C24 120.9(5)
C26 C25 H25 119.6
C24 C25 H25 119.6
C25 C26 C21 118.8(4)
C25 C26 C27 120.7(4)
C21 C26 C27 120.5(4)
C22 C28 H28A 109.5
C22 C28 H28B 109.5
H28A C28 H28B 109.5
C22 C28 H28C 109.5
H28A C28 H28C 109.5
H28B C28 H28C 109.5
C26 C27 H27A 109.5
C26 C27 H27B 109.5
H27A C27 H27B 109.5
C26 C27 H27C 109.5
H27A C27 H27C 109.5
H27B C27 H27C 109.5
C18 C13 C14 121.5(4)
C18 C13 N3 119.8(3)
C14 C13 N3 118.7(4)
C17 C18 C13 119.8(4)
C17 C18 C19 120.5(4)
C13 C18 C19 119.7(3)
C18 C17 C16 120.5(4)
C18 C17 H17 119.8
C16 C17 H17 119.8
C15 C16 C17 118.2(4)
C15 C16 H16 120.9
C17 C16 H16 120.9
C16 C15 C14 122.8(4)
C16 C15 H15 118.6
C14 C15 H15 118.6
C15 C14 C13 117.1(4)
C15 C14 C20 121.0(4)
C13 C14 C20 121.9(4)
C18 C19 H19A 109.5
C18 C19 H19B 109.5
H19A C19 H19B 109.5
C18 C19 H19C 109.5
H19A C19 H19C 109.5
H19B C19 H19C 109.5
C14 C20 H20A 109.5
C14 C20 H20B 109.5
H20A C20 H20B 109.5
C14 C20 H20C 109.5
H20A C20 H20C 109.5
H20B C20 H20C 109.5
N1 Co1 N3 76.53(13)
N1 Co1 Cl1 125.03(11)
N3 Co1 Cl1 107.43(9)
N1 Co1 Cl2 112.89(11)
N3 Co1 Cl2 102.17(10)
Cl1 Co1 Cl2 119.14(5)
C7 N1 C1 117.5(3)
C7 N1 Co1 124.0(3)
C1 N1 Co1 118.4(3)
C6 N2 C21 124.1(3)
C11 N3 C13 121.0(3)
C11 N3 Co1 115.1(3)
C13 N3 Co1 123.7(3)

loop_
_geom_bond_atom_site_label_1
_geom_bond_atom_site_label_2
_geom_bond_distance
C12 C11 1.535(6)
C12 H12A 0.9800
C12 H12B 0.9800
C12 H12C 0.9800
C11 N3 1.251(6)
C11 C1 1.498(5)
C1 N1 1.375(5)
C1 C2 1.377(5)
C2 C3 1.385(7)
C2 H2 0.9500
C3 C8 1.382(6)
C3 H3 0.9500
C8 C7 1.378(5)
C8 C4 1.517(7)
C7 N1 1.329(5)
C7 C6 1.450(5)
C4 C5 1.568(6)
C4 H4A 0.9900
C4 H4B 0.9900
C5 C9 1.523(7)
C5 C6 1.541(6)
C5 C10 1.553(6)
C6 N2 1.302(5)
C10 H10A 0.9800
C10 H10B 0.9800
C10 H10C 0.9800
C9 H9A 0.9800
C9 H9B 0.9800
C9 H9C 0.9800
C21 C22 1.407(7)
C21 C26 1.427(6)
C21 N2 1.429(5)
C22 C23 1.429(7)
C22 C28 1.476(7)
C23 C24 1.333(8)
C23 H23 0.9500
C24 C25 1.381(8)
C24 H24 0.9500
C25 C26 1.377(6)
C25 H25 0.9500
C26 C27 1.531(7)
C28 H28A 0.9800
C28 H28B 0.9800
C28 H28C 0.9800
C27 H27A 0.9800
C27 H27B 0.9800
C27 H27C 0.9800
C13 C18 1.399(6)
C13 C14 1.401(6)
C13 N3 1.455(5)
C18 C17 1.371(6)
C18 C19 1.554(6)
C17 C16 1.424(7)
C17 H17 0.9500
C16 C15 1.376(7)
C16 H16 0.9500
C15 C14 1.403(6)
C15 H15 0.9500
C14 C20 1.537(7)
C19 H19A 0.9800
C19 H19B 0.9800
C19 H19C 0.9800
C20 H20A 0.9800
C20 H20B 0.9800
C20 H20C 0.9800
Cl1 Co1 2.2365(12)
Cl2 Co1 2.2454(12)
Co1 N1 2.018(3)
Co1 N3 2.188(3)

loop_
_geom_torsion_atom_site_label_1
_geom_torsion_atom_site_label_2
_geom_torsion_atom_site_label_3
_geom_torsion_atom_site_label_4
_geom_torsion
N3 C11 C1 N1 1.0(5)
C12 C11 C1 N1 -175.6(3)
N3 C11 C1 C2 -175.8(4)
C12 C11 C1 C2 7.6(6)
N1 C1 C2 C3 -0.9(7)
C11 C1 C2 C3 175.7(4)
C1 C2 C3 C8 2.4(7)
C2 C3 C8 C7 -2.3(7)
C2 C3 C8 C4 -177.2(5)
C3 C8 C7 N1 0.8(7)
C4 C8 C7 N1 176.9(4)
C3 C8 C7 C6 178.0(4)
C4 C8 C7 C6 -5.9(6)
C7 C8 C4 C5 7.6(6)
C3 C8 C4 C5 -177.2(5)
C8 C4 C5 C9 -127.7(4)
C8 C4 C5 C6 -6.2(5)
C8 C4 C5 C10 110.0(5)
N1 C7 C6 N2 -2.7(6)
C8 C7 C6 N2 180.0(4)
N1 C7 C6 C5 178.9(4)
C8 C7 C6 C5 1.7(5)
C9 C5 C6 N2 -56.6(7)
C10 C5 C6 N2 67.5(6)
C4 C5 C6 N2 -174.9(5)
C9 C5 C6 C7 121.3(4)
C10 C5 C6 C7 -114.6(4)
C4 C5 C6 C7 3.1(5)
C26 C21 C22 C23 3.2(6)
N2 C21 C22 C23 175.1(4)
C26 C21 C22 C28 -177.0(4)
N2 C21 C22 C28 -5.1(7)
C21 C22 C23 C24 -0.5(8)
C28 C22 C23 C24 179.8(5)
C22 C23 C24 C25 -2.5(9)
C23 C24 C25 C26 2.7(9)
C24 C25 C26 C21 0.1(7)
C24 C25 C26 C27 -178.7(5)
C22 C21 C26 C25 -3.1(7)
N2 C21 C26 C25 -174.9(4)
C22 C21 C26 C27 175.8(4)
N2 C21 C26 C27 4.0(6)
C14 C13 C18 C17 -0.4(6)
N3 C13 C18 C17 176.4(4)
C14 C13 C18 C19 176.7(4)
N3 C13 C18 C19 -6.5(6)
C13 C18 C17 C16 -1.7(7)
C19 C18 C17 C16 -178.7(4)
C18 C17 C16 C15 3.7(7)
C17 C16 C15 C14 -3.8(7)
C16 C15 C14 C13 1.8(7)
C16 C15 C14 C20 178.9(5)
C18 C13 C14 C15 0.4(6)
N3 C13 C14 C15 -176.5(4)
C18 C13 C14 C20 -176.7(4)
N3 C13 C14 C20 6.5(6)
C8 C7 N1 C1 0.6(6)
C6 C7 N1 C1 -176.3(4)
C8 C7 N1 Co1 -175.3(3)
C6 C7 N1 Co1 7.8(6)
C2 C1 N1 C7 -0.6(6)
C11 C1 N1 C7 -177.7(3)
C2 C1 N1 Co1 175.5(3)
C11 C1 N1 Co1 -1.6(4)
N3 Co1 N1 C7 177.1(4)
Cl1 Co1 N1 C7 -80.9(3)
Cl2 Co1 N1 C7 79.3(3)
N3 Co1 N1 C1 1.2(3)
Cl1 Co1 N1 C1 103.2(3)
Cl2 Co1 N1 C1 -96.5(3)
C7 C6 N2 C21 179.9(4)
C5 C6 N2 C21 -2.3(7)
C22 C21 N2 C6 94.0(5)
C26 C21 N2 C6 -94.1(5)
C1 C11 N3 C13 175.0(3)
C12 C11 N3 C13 -8.7(6)
C1 C11 N3 Co1 0.0(4)
C12 C11 N3 Co1 176.2(3)
C18 C13 N3 C11 101.9(5)
C14 C13 N3 C11 -81.2(5)
C18 C13 N3 Co1 -83.5(4)
C14 C13 N3 Co1 93.4(4)
N1 Co1 N3 C11 -0.6(3)
Cl1 Co1 N3 C11 -123.5(3)
Cl2 Co1 N3 C11 110.3(3)
N1 Co1 N3 C13 -175.5(3)
Cl1 Co1 N3 C13 61.6(3)
Cl2 Co1 N3 C13 -64.5(3)

loop_
_platon_squeeze_void_nr
_platon_squeeze_void_average_x
_platon_squeeze_void_average_y
_platon_squeeze_void_average_z
_platon_squeeze_void_volume
_platon_squeeze_void_count_electrons
1 0.107 0.341 0.218 142.4 17.3
2 -0.107 0.841 0.282 142.3 17.5
3 0.393 0.659 0.718 142.4 17.4
4 0.607 0.159 0.782 142.4 17.3
